data_7045194
loop_
_publ_author_name
'Li, S. T.'
'Braun-Cula, B'
'Hoof, S.'
'Limberg, C.'

_publ_section_title
;
 Copper(i) complexes based on ligand systems with two different binding
 sites: synthesis, structures and reaction with O2.
;
_journal_issue 2
_journal_name_full 'Dalton transactions (Cambridge, England : 2003)'
_journal_page_first 544
_journal_page_last 560
_journal_paper_doi 10.1039/c7dt03752j
_journal_volume 47
_journal_year 2018
_chemical_formula_moiety 'C72 H88 Br6 Cu6 N12 O2'
_chemical_formula_sum 'C72 H88 Br6 Cu6 N12 O2'
_chemical_formula_weight 2014.24
_chemical_name_systematic
;
 ?
;
_space_group_crystal_system triclinic
_space_group_IT_number 2
_space_group_name_Hall '-P 1'
_space_group_name_H-M_alt 'P -1'
_symmetry_space_group_name_Hall '-P 1'
_symmetry_space_group_name_H-M 'P -1'
_atom_sites_solution_hydrogens geom
_audit_creation_method SHELXL-2013
_audit_update_record
;
2017-08-03 deposited with the CCDC.
2017-11-30 downloaded from the CCDC.
;
_cell_angle_alpha 94.999(4)
_cell_angle_beta 103.629(4)
_cell_angle_gamma 91.613(4)
_cell_formula_units_Z 1
_cell_length_a 9.3339(4)
_cell_length_b 12.9707(6)
_cell_length_c 15.5982(7)
_cell_measurement_reflns_used 22450
_cell_measurement_temperature 100(2)
_cell_measurement_theta_max 26.03
_cell_measurement_theta_min 3.16
_cell_volume 1825.96(15)
_computing_cell_refinement 'STOE X-AREA'
_computing_data_collection 'STOE X-AREA'
_computing_data_reduction 'STOE X-RED'
_computing_structure_refinement 'SHELXL-2013 (Sheldrick, 2013)'
_computing_structure_solution 'SHELXS-2013 (Sheldrick, 2013)'
_diffrn_ambient_temperature 100(2)
_diffrn_measured_fraction_theta_full 0.998
_diffrn_measured_fraction_theta_max 0.992
_diffrn_measurement_device_type 'STOE IPDS 2T'
_diffrn_measurement_method 'rotation method'
_diffrn_radiation_type MoK\a
_diffrn_radiation_wavelength 0.71073
_diffrn_reflns_av_R_equivalents 0.0489
_diffrn_reflns_av_unetI/netI 0.0407
_diffrn_reflns_Laue_measured_fraction_full 0.998
_diffrn_reflns_Laue_measured_fraction_max 0.992
_diffrn_reflns_limit_h_max 11
_diffrn_reflns_limit_h_min -11
_diffrn_reflns_limit_k_max 15
_diffrn_reflns_limit_k_min -15
_diffrn_reflns_limit_l_max 18
_diffrn_reflns_limit_l_min -18
_diffrn_reflns_number 22251
_diffrn_reflns_point_group_measured_fraction_full 0.998
_diffrn_reflns_point_group_measured_fraction_max 0.992
_diffrn_reflns_theta_full 25.242
_diffrn_reflns_theta_max 25.617
_diffrn_reflns_theta_min 3.157
_exptl_absorpt_coefficient_mu 5.053
_exptl_absorpt_correction_T_max 0.1770
_exptl_absorpt_correction_T_min 0.1106
_exptl_absorpt_correction_type multi-scan
_exptl_absorpt_process_details 'Spek, 2003'
_exptl_crystal_colour 'light yellow'
_exptl_crystal_density_diffrn 1.832
_exptl_crystal_description block
_exptl_crystal_F_000 1004
_exptl_crystal_size_max 0.280
_exptl_crystal_size_mid 0.260
_exptl_crystal_size_min 0.200
_refine_diff_density_max 0.515
_refine_diff_density_min -0.446
_refine_diff_density_rms 0.078
_refine_ls_extinction_method none
_refine_ls_goodness_of_fit_ref 1.061
_refine_ls_hydrogen_treatment constr
_refine_ls_matrix_type full
_refine_ls_number_parameters 446
_refine_ls_number_reflns 6837
_refine_ls_number_restraints 0
_refine_ls_restrained_S_all 1.061
_refine_ls_R_factor_all 0.0401
_refine_ls_R_factor_gt 0.0279
_refine_ls_shift/su_max 0.001
_refine_ls_shift/su_mean 0.000
_refine_ls_structure_factor_coef Fsqd
_refine_ls_weighting_details 'w=1/[\s^2^(Fo^2^)+(0.0233P)^2^] where P=(Fo^2^+2Fc^2^)/3'
_refine_ls_weighting_scheme calc
_refine_ls_wR_factor_gt 0.0516
_refine_ls_wR_factor_ref 0.0538
_reflns_Friedel_coverage 0.000
_reflns_number_gt 5673
_reflns_number_total 6837
_reflns_threshold_expression 'I > 2\s(I)'
_cod_data_source_file c7dt03752j2.cif
_cod_data_source_block sl100
_cod_original_cell_volume 1825.96(14)
_cod_database_code 7045194
_shelx_space_group_comment
;
The symmetry employed for this shelxl refinement is uniquely defined
by the following loop, which should always be used as a source of
symmetry information in preference to the above space-group names.
They are only intended as comments.
;
_shelx_estimated_absorpt_t_min 0.332
_shelx_estimated_absorpt_t_max 0.431
_shelxl_version_number 2013-4

loop_
_space_group_symop_operation_xyz
'x, y, z'
'-x, -y, -z'

loop_
_atom_site_label
_atom_site_type_symbol
_atom_site_fract_x
_atom_site_fract_y
_atom_site_fract_z
_atom_site_U_iso_or_equiv
_atom_site_adp_type
_atom_site_occupancy
_atom_site_site_symmetry_order
_atom_site_calc_flag
_atom_site_refinement_flags_posn
_atom_site_refinement_flags_adp
Br1 Br 1.09518(3) 0.36448(2) 0.49658(2) 0.02372(8) Uani 1 1 d . .
Br2 Br 1.01092(3) 0.50119(2) 0.26528(2) 0.02069(7) Uani 1 1 d . .
Br3 Br 0.41820(3) 0.97272(2) 0.12115(2) 0.02054(7) Uani 1 1 d . .
Cu1 Cu 0.99044(4) 0.50587(3) 0.41134(2) 0.02174(9) Uani 1 1 d . .
Cu2 Cu 0.83767(4) 0.35924(3) 0.26309(2) 0.01683(8) Uani 1 1 d . .
Cu3 Cu 0.52964(4) 0.87175(3) 0.23090(2) 0.01684(8) Uani 1 1 d . .
O1 O 0.6927(2) 0.53446(14) 0.11450(11) 0.0140(4) Uani 1 1 d . .
N3 N 0.6513(3) 0.37060(18) 0.30223(14) 0.0157(5) Uani 1 1 d . .
N1 N 0.6660(3) 0.31351(18) 0.12726(14) 0.0155(5) Uani 1 1 d . .
N4 N 0.6716(3) 0.74070(18) 0.21806(14) 0.0154(5) Uani 1 1 d . .
N6 N 0.7149(3) 0.92789(18) 0.34261(14) 0.0164(5) Uani 1 1 d . .
N5 N 0.4608(2) 0.78487(18) 0.32863(14) 0.0152(5) Uani 1 1 d . .
N2 N 0.9195(3) 0.22514(19) 0.22303(15) 0.0185(5) Uani 1 1 d . .
C1 C 0.5235(3) 0.3654(2) 0.24000(18) 0.0161(6) Uani 1 1 d . .
C2 C 0.5258(3) 0.3498(2) 0.14279(18) 0.0181(6) Uani 1 1 d . .
H2A H 0.4453 0.2988 0.1118 0.022 Uiso 1 1 calc R U
H2B H 0.5057 0.4162 0.1165 0.022 Uiso 1 1 calc R U
C3 C 0.7134(3) 0.3553(2) 0.05642(17) 0.0155(6) Uani 1 1 d . .
C4 C 0.7293(3) 0.4619(2) 0.05389(16) 0.0139(6) Uani 1 1 d . .
C5 C 0.7270(3) 0.6304(2) 0.08985(17) 0.0146(6) Uani 1 1 d . .
C6 C 0.7075(3) 0.7257(2) 0.13232(17) 0.0146(6) Uani 1 1 d . .
C7 C 0.8413(3) 0.8791(2) 0.31749(18) 0.0188(6) Uani 1 1 d . .
H7A H 0.9278 0.8885 0.3688 0.023 Uiso 1 1 calc R U
H7B H 0.8660 0.9147 0.2688 0.023 Uiso 1 1 calc R U
C8 C 0.8123(3) 0.7643(2) 0.28782(18) 0.0178(6) Uani 1 1 d . .
H8A H 0.8957 0.7384 0.2644 0.021 Uiso 1 1 calc R U
H8B H 0.8080 0.7267 0.3398 0.021 Uiso 1 1 calc R U
C9 C 0.6856(3) 0.8868(2) 0.42372(17) 0.0182(6) Uani 1 1 d . .
H9A H 0.7123 0.9419 0.4736 0.022 Uiso 1 1 calc R U
H9B H 0.7498 0.8285 0.4392 0.022 Uiso 1 1 calc R U
C10 C 0.5247(3) 0.8495(2) 0.41285(18) 0.0176(6) Uani 1 1 d . .
H10A H 0.5183 0.8089 0.4629 0.021 Uiso 1 1 calc R U
H10B H 0.4644 0.9106 0.4162 0.021 Uiso 1 1 calc R U
C11 C 0.5314(3) 0.6836(2) 0.32541(17) 0.0173(6) Uani 1 1 d . .
H11A H 0.4612 0.6284 0.3328 0.021 Uiso 1 1 calc R U
H11B H 0.6190 0.6855 0.3758 0.021 Uiso 1 1 calc R U
C12 C 0.5793(3) 0.6560(2) 0.23920(18) 0.0172(6) Uani 1 1 d . .
H12A H 0.6358 0.5925 0.2446 0.021 Uiso 1 1 calc R U
H12B H 0.4905 0.6412 0.1899 0.021 Uiso 1 1 calc R U
C13 C 0.2962(3) 0.7684(2) 0.31337(18) 0.0182(6) Uani 1 1 d . .
H13 H 0.2642 0.7143 0.2620 0.022 Uiso 1 1 calc R U
C14 C 0.2175(4) 0.8650(3) 0.2863(2) 0.0278(7) Uani 1 1 d . .
H14A H 0.2313 0.9161 0.3380 0.042 Uiso 1 1 calc R U
H14B H 0.1119 0.8474 0.2627 0.042 Uiso 1 1 calc R U
H14C H 0.2583 0.8940 0.2406 0.042 Uiso 1 1 calc R U
C15 C 0.2461(3) 0.7271(2) 0.39136(18) 0.0209(6) Uani 1 1 d . .
H15A H 0.2971 0.6640 0.4072 0.031 Uiso 1 1 calc R U
H15B H 0.1393 0.7115 0.3744 0.031 Uiso 1 1 calc R U
H15C H 0.2700 0.7797 0.4424 0.031 Uiso 1 1 calc R U
C16 C 0.7319(3) 1.0432(2) 0.34800(19) 0.0213(6) Uani 1 1 d . .
H16 H 0.7421 1.0610 0.2885 0.026 Uiso 1 1 calc R U
C17 C 0.5938(4) 1.0928(2) 0.3638(2) 0.0243(7) Uani 1 1 d . .
H17A H 0.5076 1.0630 0.3187 0.037 Uiso 1 1 calc R U
H17B H 0.6028 1.1677 0.3602 0.037 Uiso 1 1 calc R U
H17C H 0.5818 1.0798 0.4227 0.037 Uiso 1 1 calc R U
C18 C 0.8705(4) 1.0902(3) 0.4159(2) 0.0290(7) Uani 1 1 d . .
H18A H 0.8654 1.0742 0.4754 0.044 Uiso 1 1 calc R U
H18B H 0.8758 1.1656 0.4141 0.044 Uiso 1 1 calc R U
H18C H 0.9585 1.0609 0.4014 0.044 Uiso 1 1 calc R U
C19 C 0.7422(3) 0.8117(2) 0.09246(18) 0.0181(6) Uani 1 1 d . .
H19 H 0.7239 0.8787 0.1162 0.022 Uiso 1 1 calc R U
C20 C 0.8034(3) 0.8030(2) 0.01839(18) 0.0203(6) Uani 1 1 d . .
H20 H 0.8280 0.8639 -0.0058 0.024 Uiso 1 1 calc R U
C21 C 0.8285(3) 0.7077(2) -0.01990(17) 0.0175(6) Uani 1 1 d . .
H21 H 0.8736 0.7021 -0.0686 0.021 Uiso 1 1 calc R U
C22 C 0.7860(3) 0.6199(2) 0.01476(17) 0.0146(6) Uani 1 1 d . .
C23 C 0.7871(3) 0.5088(2) -0.00860(17) 0.0154(6) Uani 1 1 d . .
C24 C 0.8330(3) 0.4473(2) -0.07388(17) 0.0184(6) Uani 1 1 d . .
H24 H 0.8733 0.4772 -0.1171 0.022 Uiso 1 1 calc R U
C25 C 0.8179(3) 0.3412(2) -0.07346(17) 0.0199(6) Uani 1 1 d . .
H25 H 0.8495 0.2977 -0.1169 0.024 Uiso 1 1 calc R U
C26 C 0.7572(3) 0.2956(2) -0.01093(17) 0.0185(6) Uani 1 1 d . .
H26 H 0.7456 0.2222 -0.0145 0.022 Uiso 1 1 calc R U
C27 C 0.6721(3) 0.1999(2) 0.12844(19) 0.0188(6) Uani 1 1 d . .
H27A H 0.6238 0.1658 0.0689 0.023 Uiso 1 1 calc R U
H27B H 0.6174 0.1766 0.1710 0.023 Uiso 1 1 calc R U
C28 C 0.8291(3) 0.1680(2) 0.15439(18) 0.0179(6) Uani 1 1 d . .
C29 C 1.0595(3) 0.1979(2) 0.25017(19) 0.0233(7) Uani 1 1 d . .
H29 H 1.1228 0.2378 0.2992 0.028 Uiso 1 1 calc R U
C30 C 1.1155(4) 0.1146(2) 0.2101(2) 0.0246(7) Uani 1 1 d . .
H30 H 1.2156 0.0982 0.2303 0.029 Uiso 1 1 calc R U
C31 C 1.0220(4) 0.0553(2) 0.1396(2) 0.0266(7) Uani 1 1 d . .
H31 H 1.0571 -0.0032 0.1111 0.032 Uiso 1 1 calc R U
C32 C 0.8776(4) 0.0821(2) 0.11109(19) 0.0220(7) Uani 1 1 d . .
H32 H 0.8122 0.0426 0.0627 0.026 Uiso 1 1 calc R U
C33 C 0.3884(3) 0.3771(2) 0.26250(19) 0.0209(6) Uani 1 1 d . .
H33 H 0.2995 0.3737 0.2174 0.025 Uiso 1 1 calc R U
C34 C 0.3844(3) 0.3936(2) 0.3508(2) 0.0231(7) Uani 1 1 d . .
H34 H 0.2934 0.4031 0.3670 0.028 Uiso 1 1 calc R U
C35 C 0.5152(3) 0.3960(2) 0.41460(19) 0.0212(6) Uani 1 1 d . .
H35 H 0.5156 0.4053 0.4757 0.025 Uiso 1 1 calc R U
C36 C 0.6454(3) 0.3847(2) 0.38830(18) 0.0186(6) Uani 1 1 d . .
H36 H 0.7350 0.3869 0.4327 0.022 Uiso 1 1 calc R U

loop_
_atom_site_aniso_label
_atom_site_aniso_U_11
_atom_site_aniso_U_22
_atom_site_aniso_U_33
_atom_site_aniso_U_23
_atom_site_aniso_U_13
_atom_site_aniso_U_12
Br1 0.02886(16) 0.02382(17) 0.01959(14) 0.00564(12) 0.00597(12) 0.00769(13)
Br2 0.02069(15) 0.02261(17) 0.01833(14) 0.00232(11) 0.00423(11) -0.00378(12)
Br3 0.02242(15) 0.01855(16) 0.01984(14) 0.00452(11) 0.00233(11) 0.00212(12)
Cu1 0.02059(19) 0.0262(2) 0.01856(17) 0.00330(15) 0.00476(15) -0.00088(16)
Cu2 0.01433(17) 0.01790(19) 0.01756(16) 0.00116(14) 0.00278(13) -0.00029(14)
Cu3 0.01789(18) 0.01583(19) 0.01677(16) 0.00227(14) 0.00372(14) 0.00205(14)
O1 0.0167(10) 0.0111(10) 0.0146(9) 0.0006(7) 0.0045(8) 0.0018(8)
N3 0.0166(12) 0.0111(12) 0.0186(11) -0.0005(9) 0.0033(10) 0.0001(10)
N1 0.0156(12) 0.0140(13) 0.0174(11) 0.0019(9) 0.0046(9) 0.0023(10)
N4 0.0159(12) 0.0159(13) 0.0139(11) 0.0005(9) 0.0028(9) -0.0014(10)
N6 0.0189(12) 0.0133(13) 0.0177(11) 0.0023(9) 0.0057(10) 0.0003(10)
N5 0.0141(12) 0.0146(13) 0.0164(11) 0.0002(9) 0.0032(9) 0.0005(10)
N2 0.0185(12) 0.0180(13) 0.0204(12) 0.0051(10) 0.0061(10) 0.0013(10)
C1 0.0178(14) 0.0093(14) 0.0211(14) 0.0021(11) 0.0041(12) 0.0007(11)
C2 0.0154(14) 0.0183(16) 0.0201(14) 0.0038(12) 0.0028(11) -0.0003(12)
C3 0.0131(13) 0.0185(15) 0.0129(12) 0.0010(11) -0.0006(11) 0.0012(12)
C4 0.0143(13) 0.0149(15) 0.0119(12) 0.0007(11) 0.0017(10) 0.0038(12)
C5 0.0132(13) 0.0160(15) 0.0136(12) 0.0042(11) 0.0003(11) 0.0018(11)
C6 0.0134(13) 0.0150(15) 0.0151(13) 0.0031(11) 0.0024(11) 0.0020(11)
C7 0.0169(14) 0.0218(16) 0.0174(13) 0.0007(12) 0.0044(11) -0.0012(12)
C8 0.0163(14) 0.0190(16) 0.0176(13) -0.0003(12) 0.0034(11) 0.0018(12)
C9 0.0229(15) 0.0173(15) 0.0139(13) 0.0016(11) 0.0038(11) -0.0018(12)
C10 0.0205(15) 0.0165(15) 0.0166(13) 0.0000(11) 0.0071(11) -0.0008(12)
C11 0.0201(15) 0.0136(15) 0.0193(14) 0.0019(11) 0.0069(12) -0.0001(12)
C12 0.0192(14) 0.0147(15) 0.0182(13) -0.0002(11) 0.0061(11) 0.0001(12)
C13 0.0169(14) 0.0193(16) 0.0186(13) 0.0012(12) 0.0052(11) -0.0004(12)
C14 0.0212(16) 0.0316(19) 0.0349(17) 0.0111(15) 0.0121(14) 0.0033(14)
C15 0.0213(15) 0.0220(17) 0.0199(14) 0.0005(12) 0.0070(12) -0.0037(13)
C16 0.0295(17) 0.0130(16) 0.0218(14) 0.0004(12) 0.0079(13) -0.0025(13)
C17 0.0327(18) 0.0173(16) 0.0237(15) 0.0003(13) 0.0084(13) 0.0031(14)
C18 0.0319(18) 0.0235(18) 0.0294(16) -0.0051(14) 0.0068(14) -0.0088(15)
C19 0.0195(15) 0.0138(15) 0.0195(13) 0.0015(11) 0.0015(11) 0.0017(12)
C20 0.0207(15) 0.0187(16) 0.0219(14) 0.0071(12) 0.0043(12) -0.0008(13)
C21 0.0165(14) 0.0216(16) 0.0144(13) 0.0032(11) 0.0032(11) 0.0008(12)
C22 0.0119(13) 0.0169(15) 0.0131(12) 0.0018(11) -0.0009(10) 0.0030(11)
C23 0.0144(13) 0.0172(15) 0.0130(12) 0.0006(11) 0.0003(11) 0.0019(12)
C24 0.0180(14) 0.0243(17) 0.0117(12) 0.0029(11) 0.0011(11) 0.0003(13)
C25 0.0226(15) 0.0226(17) 0.0124(13) -0.0036(12) 0.0015(11) 0.0069(13)
C26 0.0218(15) 0.0148(15) 0.0171(13) -0.0003(11) 0.0009(11) 0.0044(12)
C27 0.0219(15) 0.0145(15) 0.0198(14) 0.0014(11) 0.0045(12) 0.0000(12)
C28 0.0223(15) 0.0134(15) 0.0196(14) 0.0073(11) 0.0064(12) -0.0008(12)
C29 0.0220(16) 0.0245(18) 0.0224(14) 0.0047(13) 0.0026(12) 0.0016(14)
C30 0.0250(16) 0.0228(17) 0.0292(16) 0.0093(13) 0.0097(13) 0.0089(14)
C31 0.0374(19) 0.0182(17) 0.0287(16) 0.0071(13) 0.0143(15) 0.0089(15)
C32 0.0335(18) 0.0119(15) 0.0215(14) 0.0033(12) 0.0076(13) 0.0005(13)
C33 0.0144(14) 0.0221(17) 0.0258(15) 0.0034(12) 0.0036(12) 0.0013(12)
C34 0.0215(16) 0.0217(17) 0.0298(16) 0.0036(13) 0.0127(13) 0.0024(13)
C35 0.0265(16) 0.0197(16) 0.0178(14) 0.0001(12) 0.0070(12) 0.0009(13)
C36 0.0200(15) 0.0145(15) 0.0198(14) 0.0009(11) 0.0023(12) 0.0003(12)

loop_
_atom_type_symbol
_atom_type_description
_atom_type_scat_dispersion_real
_atom_type_scat_dispersion_imag
_atom_type_scat_source
C C 0.0033 0.0016 'International Tables Vol C Tables 4.2.6.8 and 6.1.1.4'
H H 0.0000 0.0000 'International Tables Vol C Tables 4.2.6.8 and 6.1.1.4'
Br Br -0.2901 2.4595 'International Tables Vol C Tables 4.2.6.8 and 6.1.1.4'
Cu Cu 0.3201 1.2651 'International Tables Vol C Tables 4.2.6.8 and 6.1.1.4'
N N 0.0061 0.0033 'International Tables Vol C Tables 4.2.6.8 and 6.1.1.4'
O O 0.0106 0.0060 'International Tables Vol C Tables 4.2.6.8 and 6.1.1.4'

loop_
_geom_angle_atom_site_label_1
_geom_angle_atom_site_label_2
_geom_angle_atom_site_label_3
_geom_angle
_geom_angle_site_symmetry_1
_geom_angle_site_symmetry_3
Cu1 Br1 Cu1 69.121(16) 2_766 .
Cu1 Br2 Cu2 76.115(15) . .
Br2 Cu1 Br1 131.52(2) . 2_766
Br2 Cu1 Br1 117.274(18) . .
Br1 Cu1 Br1 110.878(16) 2_766 .
Br2 Cu1 Cu1 170.37(3) . 2_766
Br1 Cu1 Cu1 56.412(15) 2_766 2_766
Br1 Cu1 Cu1 54.466(15) . 2_766
Br2 Cu1 Cu2 53.211(13) . .
Br1 Cu1 Cu2 132.631(18) 2_766 .
Br1 Cu1 Cu2 91.377(16) . .
Cu1 Cu1 Cu2 127.68(2) 2_766 .
N3 Cu2 N2 125.31(10) . .
N3 Cu2 N1 80.06(8) . .
N2 Cu2 N1 79.63(9) . .
N3 Cu2 Br2 125.28(7) . .
N2 Cu2 Br2 109.28(7) . .
N1 Cu2 Br2 115.99(6) . .
N3 Cu2 Cu1 90.88(7) . .
N2 Cu2 Cu1 124.91(7) . .
N1 Cu2 Cu1 153.49(6) . .
Br2 Cu2 Cu1 50.674(12) . .
N5 Cu3 N6 83.89(8) . .
N5 Cu3 N4 84.38(9) . .
N6 Cu3 N4 83.27(8) . .
N5 Cu3 Br3 136.58(6) . .
N6 Cu3 Br3 123.83(6) . .
N4 Cu3 Br3 127.41(6) . .
C4 O1 C5 106.1(2) . .
C1 N3 C36 118.0(2) . .
C1 N3 Cu2 118.36(18) . .
C36 N3 Cu2 123.64(19) . .
C3 N1 C2 115.8(2) . .
C3 N1 C27 115.5(2) . .
C2 N1 C27 111.2(2) . .
C3 N1 Cu2 110.78(16) . .
C2 N1 Cu2 104.10(15) . .
C27 N1 Cu2 97.31(16) . .
C6 N4 C12 115.6(2) . .
C6 N4 C8 108.5(2) . .
C12 N4 C8 112.4(2) . .
C6 N4 Cu3 113.86(17) . .
C12 N4 Cu3 99.56(16) . .
C8 N4 Cu3 106.54(16) . .
C7 N6 C16 111.2(2) . .
C7 N6 C9 111.2(2) . .
C16 N6 C9 114.4(2) . .
C7 N6 Cu3 102.48(16) . .
C16 N6 Cu3 109.59(17) . .
C9 N6 Cu3 107.18(16) . .
C10 N5 C11 111.6(2) . .
C10 N5 C13 111.5(2) . .
C11 N5 C13 110.5(2) . .
C10 N5 Cu3 102.78(17) . .
C11 N5 Cu3 106.19(15) . .
C13 N5 Cu3 114.06(16) . .
C29 N2 C28 118.7(3) . .
C29 N2 Cu2 125.5(2) . .
C28 N2 Cu2 115.06(19) . .
N3 C1 C33 121.5(2) . .
N3 C1 C2 119.5(2) . .
C33 C1 C2 118.9(3) . .
N1 C2 C1 113.8(2) . .
N1 C2 H2A 108.8 . .
C1 C2 H2A 108.8 . .
N1 C2 H2B 108.8 . .
C1 C2 H2B 108.8 . .
H2A C2 H2B 107.7 . .
C4 C3 C26 114.8(3) . .
C4 C3 N1 120.8(2) . .
C26 C3 N1 124.2(3) . .
O1 C4 C3 124.0(2) . .
O1 C4 C23 111.6(2) . .
C3 C4 C23 124.4(2) . .
O1 C5 C6 125.8(2) . .
O1 C5 C22 111.0(2) . .
C6 C5 C22 123.2(3) . .
C5 C6 C19 115.4(2) . .
C5 C6 N4 125.0(2) . .
C19 C6 N4 119.2(2) . .
N6 C7 C8 113.1(2) . .
N6 C7 H7A 109.0 . .
C8 C7 H7A 109.0 . .
N6 C7 H7B 109.0 . .
C8 C7 H7B 109.0 . .
H7A C7 H7B 107.8 . .
N4 C8 C7 113.0(2) . .
N4 C8 H8A 109.0 . .
C7 C8 H8A 109.0 . .
N4 C8 H8B 109.0 . .
C7 C8 H8B 109.0 . .
H8A C8 H8B 107.8 . .
N6 C9 C10 113.5(2) . .
N6 C9 H9A 108.9 . .
C10 C9 H9A 108.9 . .
N6 C9 H9B 108.9 . .
C10 C9 H9B 108.9 . .
H9A C9 H9B 107.7 . .
N5 C10 C9 114.0(2) . .
N5 C10 H10A 108.7 . .
C9 C10 H10A 108.7 . .
N5 C10 H10B 108.7 . .
C9 C10 H10B 108.7 . .
H10A C10 H10B 107.6 . .
N5 C11 C12 113.7(2) . .
N5 C11 H11A 108.8 . .
C12 C11 H11A 108.8 . .
N5 C11 H11B 108.8 . .
C12 C11 H11B 108.8 . .
H11A C11 H11B 107.7 . .
N4 C12 C11 112.1(2) . .
N4 C12 H12A 109.2 . .
C11 C12 H12A 109.2 . .
N4 C12 H12B 109.2 . .
C11 C12 H12B 109.2 . .
H12A C12 H12B 107.9 . .
N5 C13 C14 111.5(2) . .
N5 C13 C15 114.1(2) . .
C14 C13 C15 110.8(2) . .
N5 C13 H13 106.6 . .
C14 C13 H13 106.6 . .
C15 C13 H13 106.6 . .
C13 C14 H14A 109.5 . .
C13 C14 H14B 109.5 . .
H14A C14 H14B 109.5 . .
C13 C14 H14C 109.5 . .
H14A C14 H14C 109.5 . .
H14B C14 H14C 109.5 . .
C13 C15 H15A 109.5 . .
C13 C15 H15B 109.5 . .
H15A C15 H15B 109.5 . .
C13 C15 H15C 109.5 . .
H15A C15 H15C 109.5 . .
H15B C15 H15C 109.5 . .
N6 C16 C17 110.9(2) . .
N6 C16 C18 114.2(3) . .
C17 C16 C18 111.1(2) . .
N6 C16 H16 106.7 . .
C17 C16 H16 106.7 . .
C18 C16 H16 106.7 . .
C16 C17 H17A 109.5 . .
C16 C17 H17B 109.5 . .
H17A C17 H17B 109.5 . .
C16 C17 H17C 109.5 . .
H17A C17 H17C 109.5 . .
H17B C17 H17C 109.5 . .
C16 C18 H18A 109.5 . .
C16 C18 H18B 109.5 . .
H18A C18 H18B 109.5 . .
C16 C18 H18C 109.5 . .
H18A C18 H18C 109.5 . .
H18B C18 H18C 109.5 . .
C6 C19 C20 122.2(3) . .
C6 C19 H19 118.9 . .
C20 C19 H19 118.9 . .
C21 C20 C19 121.2(3) . .
C21 C20 H20 119.4 . .
C19 C20 H20 119.4 . .
C20 C21 C22 118.1(3) . .
C20 C21 H21 121.0 . .
C22 C21 H21 121.0 . .
C21 C22 C5 119.8(3) . .
C21 C22 C23 134.6(2) . .
C5 C22 C23 105.6(2) . .
C24 C23 C4 119.5(3) . .
C24 C23 C22 134.8(3) . .
C4 C23 C22 105.7(2) . .
C25 C24 C23 117.5(3) . .
C25 C24 H24 121.2 . .
C23 C24 H24 121.2 . .
C24 C25 C26 122.0(3) . .
C24 C25 H25 119.0 . .
C26 C25 H25 119.0 . .
C3 C26 C25 121.7(3) . .
C3 C26 H26 119.2 . .
C25 C26 H26 119.2 . .
N1 C27 C28 111.2(2) . .
N1 C27 H27A 109.4 . .
C28 C27 H27A 109.4 . .
N1 C27 H27B 109.4 . .
C28 C27 H27B 109.4 . .
H27A C27 H27B 108.0 . .
N2 C28 C32 121.6(3) . .
N2 C28 C27 116.5(3) . .
C32 C28 C27 121.8(3) . .
N2 C29 C30 122.9(3) . .
N2 C29 H29 118.5 . .
C30 C29 H29 118.5 . .
C29 C30 C31 118.4(3) . .
C29 C30 H30 120.8 . .
C31 C30 H30 120.8 . .
C32 C31 C30 119.4(3) . .
C32 C31 H31 120.3 . .
C30 C31 H31 120.3 . .
C31 C32 C28 119.0(3) . .
C31 C32 H32 120.5 . .
C28 C32 H32 120.5 . .
C34 C33 C1 119.7(3) . .
C34 C33 H33 120.1 . .
C1 C33 H33 120.1 . .
C35 C34 C33 118.6(3) . .
C35 C34 H34 120.7 . .
C33 C34 H34 120.7 . .
C36 C35 C34 119.0(3) . .
C36 C35 H35 120.5 . .
C34 C35 H35 120.5 . .
N3 C36 C35 123.1(3) . .
N3 C36 H36 118.5 . .
C35 C36 H36 118.5 . .

loop_
_geom_bond_atom_site_label_1
_geom_bond_atom_site_label_2
_geom_bond_distance
_geom_bond_site_symmetry_2
Br1 Cu1 2.3928(5) 2_766
Br1 Cu1 2.4495(5) .
Br2 Cu1 2.3265(4) .
Br2 Cu2 2.4086(5) .
Br3 Cu3 2.3143(5) .
Cu1 Br1 2.3928(5) 2_766
Cu1 Cu1 2.7473(7) 2_766
Cu1 Cu2 2.9197(5) .
Cu2 N3 1.980(2) .
Cu2 N2 2.027(2) .
Cu2 N1 2.353(2) .
Cu3 N5 2.174(2) .
Cu3 N6 2.201(2) .
Cu3 N4 2.209(2) .
O1 C4 1.383(3) .
O1 C5 1.385(3) .
N3 C1 1.345(4) .
N3 C36 1.353(3) .
N1 C3 1.425(3) .
N1 C2 1.469(3) .
N1 C27 1.478(4) .
N4 C6 1.452(3) .
N4 C12 1.484(4) .
N4 C8 1.499(4) .
N6 C7 1.470(4) .
N6 C16 1.493(4) .
N6 C9 1.494(3) .
N5 C10 1.481(3) .
N5 C11 1.488(4) .
N5 C13 1.505(3) .
N2 C29 1.343(4) .
N2 C28 1.344(4) .
C1 C33 1.395(4) .
C1 C2 1.517(4) .
C2 H2A 0.9900 .
C2 H2B 0.9900 .
C3 C4 1.391(4) .
C3 C26 1.396(4) .
C4 C23 1.395(4) .
C5 C6 1.388(4) .
C5 C22 1.405(4) .
C6 C19 1.390(4) .
C7 C8 1.518(4) .
C7 H7A 0.9900 .
C7 H7B 0.9900 .
C8 H8A 0.9900 .
C8 H8B 0.9900 .
C9 C10 1.531(4) .
C9 H9A 0.9900 .
C9 H9B 0.9900 .
C10 H10A 0.9900 .
C10 H10B 0.9900 .
C11 C12 1.531(4) .
C11 H11A 0.9900 .
C11 H11B 0.9900 .
C12 H12A 0.9900 .
C12 H12B 0.9900 .
C13 C14 1.512(4) .
C13 C15 1.533(4) .
C13 H13 1.0000 .
C14 H14A 0.9800 .
C14 H14B 0.9800 .
C14 H14C 0.9800 .
C15 H15A 0.9800 .
C15 H15B 0.9800 .
C15 H15C 0.9800 .
C16 C17 1.518(4) .
C16 C18 1.537(4) .
C16 H16 1.0000 .
C17 H17A 0.9800 .
C17 H17B 0.9800 .
C17 H17C 0.9800 .
C18 H18A 0.9800 .
C18 H18B 0.9800 .
C18 H18C 0.9800 .
C19 C20 1.402(4) .
C19 H19 0.9500 .
C20 C21 1.376(4) .
C20 H20 0.9500 .
C21 C22 1.389(4) .
C21 H21 0.9500 .
C22 C23 1.456(4) .
C23 C24 1.393(4) .
C24 C25 1.380(4) .
C24 H24 0.9500 .
C25 C26 1.401(4) .
C25 H25 0.9500 .
C26 H26 0.9500 .
C27 C28 1.505(4) .
C27 H27A 0.9900 .
C27 H27B 0.9900 .
C28 C32 1.394(4) .
C29 C30 1.377(4) .
C29 H29 0.9500 .
C30 C31 1.388(5) .
C30 H30 0.9500 .
C31 C32 1.381(4) .
C31 H31 0.9500 .
C32 H32 0.9500 .
C33 C34 1.384(4) .
C33 H33 0.9500 .
C34 C35 1.380(4) .
C34 H34 0.9500 .
C35 C36 1.378(4) .
C35 H35 0.9500 .
C36 H36 0.9500 .

loop_
_geom_torsion_atom_site_label_1
_geom_torsion_atom_site_label_2
_geom_torsion_atom_site_label_3
_geom_torsion_atom_site_label_4
_geom_torsion
C36 N3 C1 C33 1.8(4)
Cu2 N3 C1 C33 -177.3(2)
C36 N3 C1 C2 179.9(2)
Cu2 N3 C1 C2 0.8(3)
C3 N1 C2 C1 -142.5(2)
C27 N1 C2 C1 83.1(3)
Cu2 N1 C2 C1 -20.7(3)
N3 C1 C2 N1 16.0(4)
C33 C1 C2 N1 -165.9(3)
C2 N1 C3 C4 55.2(3)
C27 N1 C3 C4 -172.4(2)
Cu2 N1 C3 C4 -63.0(3)
C2 N1 C3 C26 -129.7(3)
C27 N1 C3 C26 2.8(4)
Cu2 N1 C3 C26 112.1(3)
C5 O1 C4 C3 179.0(3)
C5 O1 C4 C23 0.4(3)
C26 C3 C4 O1 -179.8(2)
N1 C3 C4 O1 -4.3(4)
C26 C3 C4 C23 -1.4(4)
N1 C3 C4 C23 174.2(2)
C4 O1 C5 C6 179.7(3)
C4 O1 C5 C22 -0.5(3)
O1 C5 C6 C19 -176.5(2)
C22 C5 C6 C19 3.7(4)
O1 C5 C6 N4 11.1(4)
C22 C5 C6 N4 -168.7(2)
C12 N4 C6 C5 -32.1(4)
C8 N4 C6 C5 95.1(3)
Cu3 N4 C6 C5 -146.5(2)
C12 N4 C6 C19 155.8(3)
C8 N4 C6 C19 -77.0(3)
Cu3 N4 C6 C19 41.4(3)
C16 N6 C7 C8 -165.0(2)
C9 N6 C7 C8 66.3(3)
Cu3 N6 C7 C8 -47.9(2)
C6 N4 C8 C7 99.8(3)
C12 N4 C8 C7 -131.2(2)
Cu3 N4 C8 C7 -23.1(3)
N6 C7 C8 N4 51.1(3)
C7 N6 C9 C10 -128.6(3)
C16 N6 C9 C10 104.4(3)
Cu3 N6 C9 C10 -17.4(3)
C11 N5 C10 C9 67.3(3)
C13 N5 C10 C9 -168.6(2)
Cu3 N5 C10 C9 -46.1(3)
N6 C9 C10 N5 45.3(3)
C10 N5 C11 C12 -131.5(2)
C13 N5 C11 C12 103.9(3)
Cu3 N5 C11 C12 -20.3(3)
C6 N4 C12 C11 -173.2(2)
C8 N4 C12 C11 61.6(3)
Cu3 N4 C12 C11 -50.8(2)
N5 C11 C12 N4 52.1(3)
C10 N5 C13 C14 74.2(3)
C11 N5 C13 C14 -161.2(2)
Cu3 N5 C13 C14 -41.7(3)
C10 N5 C13 C15 -52.4(3)
C11 N5 C13 C15 72.3(3)
Cu3 N5 C13 C15 -168.21(19)
C7 N6 C16 C17 173.7(2)
C9 N6 C16 C17 -59.3(3)
Cu3 N6 C16 C17 61.1(2)
C7 N6 C16 C18 -59.8(3)
C9 N6 C16 C18 67.2(3)
Cu3 N6 C16 C18 -172.38(19)
C5 C6 C19 C20 -4.7(4)
N4 C6 C19 C20 168.2(3)
C6 C19 C20 C21 1.7(4)
C19 C20 C21 C22 2.5(4)
C20 C21 C22 C5 -3.5(4)
C20 C21 C22 C23 176.7(3)
O1 C5 C22 C21 -179.5(2)
C6 C5 C22 C21 0.3(4)
O1 C5 C22 C23 0.3(3)
C6 C5 C22 C23 -179.8(3)
O1 C4 C23 C24 178.6(2)
C3 C4 C23 C24 0.0(4)
O1 C4 C23 C22 -0.2(3)
C3 C4 C23 C22 -178.8(3)
C21 C22 C23 C24 1.1(6)
C5 C22 C23 C24 -178.7(3)
C21 C22 C23 C4 179.7(3)
C5 C22 C23 C4 -0.1(3)
C4 C23 C24 C25 0.3(4)
C22 C23 C24 C25 178.8(3)
C23 C24 C25 C26 0.7(4)
C4 C3 C26 C25 2.5(4)
N1 C3 C26 C25 -173.0(3)
C24 C25 C26 C3 -2.3(4)
C3 N1 C27 C28 71.5(3)
C2 N1 C27 C28 -154.0(2)
Cu2 N1 C27 C28 -45.7(2)
C29 N2 C28 C32 -0.2(4)
Cu2 N2 C28 C32 170.4(2)
C29 N2 C28 C27 178.2(2)
Cu2 N2 C28 C27 -11.3(3)
N1 C27 C28 N2 44.0(3)
N1 C27 C28 C32 -137.6(3)
C28 N2 C29 C30 0.8(4)
Cu2 N2 C29 C30 -168.7(2)
N2 C29 C30 C31 -1.1(5)
C29 C30 C31 C32 0.9(4)
C30 C31 C32 C28 -0.3(4)
N2 C28 C32 C31 -0.1(4)
C27 C28 C32 C31 -178.3(3)
N3 C1 C33 C34 -0.6(4)
C2 C1 C33 C34 -178.6(3)
C1 C33 C34 C35 -1.3(5)
C33 C34 C35 C36 1.7(5)
C1 N3 C36 C35 -1.4(4)
Cu2 N3 C36 C35 177.7(2)
C34 C35 C36 N3 -0.4(5)
